data_4086143
loop_
_publ_author_name
'Bailey, Wilson D.'
'Luconi, Lapo'
'Rossin, Andrea'
'Yakhvarov, Dmitry'
'Flowers, Sarah E.'
'Kaminsky, Werner'
'Kemp, Richard A.'
'Giambastiani, Giuliano'
'Goldberg, Karen I.'

_publ_section_title
;
 Pyrazole-Based PCN Pincer Complexes of Palladium(II): Mono- and Dinuclear
 Hydroxide Complexes and Ligand Rollover C--H Activation
;
_journal_issue 16
_journal_name_full Organometallics
_journal_page_first 3998
_journal_paper_doi 10.1021/acs.organomet.5b00355
_journal_volume 34
_journal_year 2015
_chemical_absolute_configuration ad
_chemical_formula_moiety 'C36 H52 N4 O P2 Pd2'
_chemical_formula_sum 'C36 H52 N4 O P2 Pd2'
_chemical_formula_weight 831.56
_chemical_name_common wdb_2_189
_chemical_name_systematic
;
 wdb_2_189_0m
;
_space_group_IT_number 14
_symmetry_cell_setting monoclinic
_symmetry_Int_Tables_number 14
_symmetry_space_group_name_Hall '-P 2yn'
_symmetry_space_group_name_H-M 'P 1 21/n 1'
_atom_sites_solution_hydrogens geom
_atom_sites_solution_primary direct
_atom_sites_solution_secondary difmap
_audit_conform_dict_location ftp://ftp.iucr.org/pub/cif_core.dic
_audit_conform_dict_name cif_core.dic
_audit_conform_dict_version 2.4
_audit_creation_date 2014-02-20T14:48:17-00:00
_audit_creation_method 'WinGX routine CIF_UPDATE'
_cell_angle_alpha 90.00
_cell_angle_beta 101.235(3)
_cell_angle_gamma 90.00
_cell_formula_units_Z 4
_cell_length_a 12.2394(9)
_cell_length_b 14.7557(10)
_cell_length_c 20.5708(13)
_cell_measurement_reflns_used 1330
_cell_measurement_temperature 100(2)
_cell_measurement_theta_max 20
_cell_measurement_theta_min 3
_cell_volume 3643.9(4)
_computing_cell_refinement 'SAINT (Bruker, 2007)'
_computing_data_collection 'APEX2 (Bruker, 2007)'
_computing_data_reduction 'SAINT (Bruker, 2007)'
_computing_molecular_graphics 'ORTEP-3 for Windows (Farrugia, 1997)'
_computing_publication_material 'SHELXL-97 (Sheldrick, 1997)'
_computing_structure_refinement 'SHELXL-97 (Sheldrick, 2008)'
_computing_structure_solution 'SHELXS97 (Sheldrick, 1997)'
_diffrn_ambient_temperature 100(2)
_diffrn_measured_fraction_theta_full 0.996
_diffrn_measured_fraction_theta_max 0.996
_diffrn_measurement_device_type 'Bruker APEXII CCD area-detector'
_diffrn_measurement_method '\f and \w scans'
_diffrn_radiation_monochromator graphite
_diffrn_radiation_type MoK\a
_diffrn_radiation_wavelength 0.71073
_diffrn_reflns_av_R_equivalents 0.0525
_diffrn_reflns_av_sigmaI/netI 0.0230
_diffrn_reflns_limit_h_max 18
_diffrn_reflns_limit_h_min -18
_diffrn_reflns_limit_k_max 22
_diffrn_reflns_limit_k_min -22
_diffrn_reflns_limit_l_max 31
_diffrn_reflns_limit_l_min -31
_diffrn_reflns_number 213749
_diffrn_reflns_theta_full 33.37
_diffrn_reflns_theta_max 33.37
_diffrn_reflns_theta_min 2.19
_diffrn_source 'fine-focus sealed tube'
_exptl_absorpt_coefficient_mu 1.108
_exptl_absorpt_correction_T_max 0.7925
_exptl_absorpt_correction_T_min 0.7321
_exptl_absorpt_correction_type multi-scan
_exptl_absorpt_process_details '(SADABS; Bruker, 2007)'
_exptl_crystal_colour colorless
_exptl_crystal_density_diffrn 1.516
_exptl_crystal_density_method 'not measured'
_exptl_crystal_description piece
_exptl_crystal_F_000 1704
_exptl_crystal_size_max 0.30
_exptl_crystal_size_mid 0.22
_exptl_crystal_size_min 0.22
_refine_diff_density_max 1.857
_refine_diff_density_min -0.982
_refine_diff_density_rms 0.092
_refine_ls_extinction_method none
_refine_ls_goodness_of_fit_ref 1.068
_refine_ls_hydrogen_treatment constr
_refine_ls_matrix_type full
_refine_ls_number_parameters 406
_refine_ls_number_reflns 14074
_refine_ls_number_restraints 0
_refine_ls_restrained_S_all 1.068
_refine_ls_R_factor_all 0.0361
_refine_ls_R_factor_gt 0.0255
_refine_ls_shift/su_max 0.002
_refine_ls_shift/su_mean 0.000
_refine_ls_structure_factor_coef Fsqd
_refine_ls_weighting_details 'calc w=1/[\s^2^(Fo^2^)+(0.0269P)^2^+3.1332P] where P=(Fo^2^+2Fc^2^)/3'
_refine_ls_weighting_scheme calc
_refine_ls_wR_factor_gt 0.0576
_refine_ls_wR_factor_ref 0.0632
_reflns_number_gt 11946
_reflns_number_total 14074
_reflns_threshold_expression >2\s(I)
_cod_data_source_file om5b00355_si_003.cif
_cod_data_source_block 10a
_cod_depositor_comments
;
The following automatic conversions were performed:

'_symmetry_cell_setting' value 'Monoclinic' changed to 'monoclinic'
according to
/usr/data/users/saulius/crontab/automatic-downloads/rss-feeds/ACS/lib/dictionaries/cif_core.dic
dictionary named 'cif_core.dic' version 2.4.2 from 2011-04-26.

Automatic conversion script
Id: cif_fix_values 3271 2015-04-21 07:52:19Z andrius 

 Adding full bibliography for 4086135--4086143.cif.
;
_cod_original_sg_symbol_H-M 'P 21/n'
_cod_database_code 4086143

loop_
_symmetry_equiv_pos_as_xyz
'x, y, z'
'-x+1/2, y+1/2, -z+1/2'
'-x, -y, -z'
'x-1/2, -y-1/2, z-1/2'

loop_
_atom_site_label
_atom_site_type_symbol
_atom_site_fract_x
_atom_site_fract_y
_atom_site_fract_z
_atom_site_U_iso_or_equiv
_atom_site_adp_type
_atom_site_occupancy
_atom_site_symmetry_multiplicity
_atom_site_calc_flag
_atom_site_refinement_flags
C7 C 0.31148(12) 0.95727(10) 0.30948(8) 0.0161(3) Uani 1 1 d .
C8 C 0.40208(14) 0.97894(12) 0.28135(9) 0.0213(3) Uani 1 1 d .
H8 H 0.4058 0.9764 0.2357 0.026 Uiso 1 1 calc R
C9 C 0.48789(14) 1.00566(13) 0.33430(9) 0.0250(3) Uani 1 1 d .
H9 H 0.5598 1.0244 0.3288 0.030 Uiso 1 1 calc R
C1 C 0.17011(12) 0.93083(10) 0.38729(7) 0.0145(2) Uani 1 1 d .
C2 C 0.27749(12) 0.95831(10) 0.42002(7) 0.0157(3) Uani 1 1 d .
C6 C 0.09112(12) 0.91330(10) 0.42582(7) 0.0152(3) Uani 1 1 d .
C3 C 0.30690(14) 0.96793(11) 0.48820(8) 0.0201(3) Uani 1 1 d .
H3 H 0.3803 0.9849 0.5089 0.024 Uiso 1 1 calc R
C5 C 0.11832(14) 0.92562(11) 0.49492(8) 0.0183(3) Uani 1 1 d .
H5 H 0.0633 0.9159 0.5210 0.022 Uiso 1 1 calc R
C4 C 0.22522(14) 0.95196(11) 0.52524(8) 0.0204(3) Uani 1 1 d .
H4 H 0.2427 0.9592 0.5720 0.025 Uiso 1 1 calc R
C10 C -0.02028(13) 0.87475(11) 0.39200(7) 0.0175(3) Uani 1 1 d .
H10A H -0.0814 0.9120 0.4031 0.021 Uiso 1 1 calc R
H10B H -0.0284 0.8122 0.4077 0.021 Uiso 1 1 calc R
C11 C -0.08520(13) 0.75919(11) 0.27513(8) 0.0190(3) Uani 1 1 d .
C12 C -0.11994(16) 0.75334(13) 0.19937(9) 0.0267(4) Uani 1 1 d .
H12A H -0.1375 0.6903 0.1864 0.040 Uiso 1 1 calc R
H12B H -0.0587 0.7747 0.1789 0.040 Uiso 1 1 calc R
H12C H -0.1858 0.7913 0.1845 0.040 Uiso 1 1 calc R
C13 C 0.01257(15) 0.69391(12) 0.29798(10) 0.0271(4) Uani 1 1 d .
H13A H 0.0364 0.6978 0.3462 0.041 Uiso 1 1 calc R
H13B H 0.0747 0.7105 0.2767 0.041 Uiso 1 1 calc R
H13C H -0.0111 0.6318 0.2856 0.041 Uiso 1 1 calc R
C14 C -0.18337(15) 0.72953(12) 0.30653(9) 0.0253(3) Uani 1 1 d .
H14A H -0.2491 0.7659 0.2882 0.038 Uiso 1 1 calc R
H14B H -0.1642 0.7384 0.3546 0.038 Uiso 1 1 calc R
H14C H -0.1995 0.6653 0.2969 0.038 Uiso 1 1 calc R
C15 C -0.12998(13) 0.96679(11) 0.26833(8) 0.0170(3) Uani 1 1 d .
C18 C -0.12382(14) 0.98579(12) 0.19583(8) 0.0220(3) Uani 1 1 d .
H18A H -0.1551 0.9343 0.1683 0.033 Uiso 1 1 calc R
H18B H -0.0459 0.9946 0.1921 0.033 Uiso 1 1 calc R
H18C H -0.1665 1.0406 0.1808 0.033 Uiso 1 1 calc R
C17 C -0.08755(15) 1.05148(11) 0.30913(9) 0.0223(3) Uani 1 1 d .
H17A H -0.1310 1.1044 0.2904 0.033 Uiso 1 1 calc R
H17B H -0.0088 1.0612 0.3078 0.033 Uiso 1 1 calc R
H17C H -0.0959 1.0428 0.3551 0.033 Uiso 1 1 calc R
C16 C -0.25062(14) 0.94829(13) 0.27415(9) 0.0246(3) Uani 1 1 d .
H16A H -0.2945 1.0039 0.2643 0.037 Uiso 1 1 calc R
H16B H -0.2528 0.9282 0.3193 0.037 Uiso 1 1 calc R
H16C H -0.2819 0.9009 0.2426 0.037 Uiso 1 1 calc R
C27 C 0.15716(14) 1.12787(11) 0.19938(8) 0.0206(3) Uani 1 1 d .
H27 H 0.1331 1.0994 0.2356 0.025 Uiso 1 1 calc R
C26 C 0.15463(15) 1.22166(12) 0.18758(9) 0.0240(3) Uani 1 1 d .
H26 H 0.1294 1.2676 0.2134 0.029 Uiso 1 1 calc R
C25 C 0.19622(14) 1.23285(11) 0.13084(9) 0.0219(3) Uani 1 1 d .
H25 H 0.2052 1.2888 0.1096 0.026 Uiso 1 1 calc R
C19 C 0.27496(12) 1.02523(10) 0.05062(7) 0.0160(3) Uani 1 1 d .
C20 C 0.26775(13) 1.11966(11) 0.05620(8) 0.0179(3) Uani 1 1 d .
C24 C 0.32024(13) 0.99001(11) -0.00128(8) 0.0180(3) Uani 1 1 d .
C21 C 0.30224(14) 1.17870(12) 0.01171(9) 0.0221(3) Uani 1 1 d .
H21 H 0.2959 1.2425 0.0163 0.027 Uiso 1 1 calc R
C23 C 0.35625(14) 1.04849(13) -0.04635(8) 0.0228(3) Uani 1 1 d .
H23 H 0.3875 1.0245 -0.0815 0.027 Uiso 1 1 calc R
C22 C 0.34617(14) 1.14177(13) -0.03966(9) 0.0246(3) Uani 1 1 d .
H22 H 0.3698 1.1809 -0.0709 0.030 Uiso 1 1 calc R
C28 C 0.32956(14) 0.88821(11) -0.00427(8) 0.0196(3) Uani 1 1 d .
H28A H 0.4080 0.8692 0.0107 0.023 Uiso 1 1 calc R
H28B H 0.3036 0.8667 -0.0503 0.023 Uiso 1 1 calc R
C33 C 0.32285(14) 0.74320(11) 0.09390(8) 0.0195(3) Uani 1 1 d .
C36 C 0.24894(16) 0.68493(12) 0.12936(9) 0.0236(3) Uani 1 1 d .
H36A H 0.1892 0.6577 0.0965 0.035 Uiso 1 1 calc R
H36B H 0.2165 0.7229 0.1598 0.035 Uiso 1 1 calc R
H36C H 0.2939 0.6369 0.1544 0.035 Uiso 1 1 calc R
C35 C 0.41590(15) 0.78627(13) 0.14600(9) 0.0247(3) Uani 1 1 d .
H35A H 0.3826 0.8221 0.1773 0.037 Uiso 1 1 calc R
H35B H 0.4617 0.8257 0.1238 0.037 Uiso 1 1 calc R
H35C H 0.4626 0.7384 0.1701 0.037 Uiso 1 1 calc R
C34 C 0.37573(16) 0.68398(12) 0.04715(9) 0.0264(3) Uani 1 1 d .
H34A H 0.4197 0.6357 0.0726 0.040 Uiso 1 1 calc R
H34B H 0.4243 0.7213 0.0254 0.040 Uiso 1 1 calc R
H34C H 0.3170 0.6570 0.0135 0.040 Uiso 1 1 calc R
C29 C 0.10862(13) 0.80496(11) -0.00474(8) 0.0187(3) Uani 1 1 d .
C30 C 0.01882(14) 0.78633(14) 0.03647(9) 0.0250(3) Uani 1 1 d .
H30A H -0.0521 0.7728 0.0067 0.037 Uiso 1 1 calc R
H30B H 0.0100 0.8399 0.0632 0.037 Uiso 1 1 calc R
H30C H 0.0413 0.7345 0.0658 0.037 Uiso 1 1 calc R
C32 C 0.12028(16) 0.72229(13) -0.04802(9) 0.0273(4) Uani 1 1 d .
H32A H 0.0501 0.7123 -0.0794 0.041 Uiso 1 1 calc R
H32B H 0.1381 0.6687 -0.0198 0.041 Uiso 1 1 calc R
H32C H 0.1801 0.7331 -0.0726 0.041 Uiso 1 1 calc R
C31 C 0.07033(15) 0.88687(13) -0.04948(9) 0.0248(3) Uani 1 1 d .
H31A H 0.1231 0.8973 -0.0790 0.037 Uiso 1 1 calc R
H31B H 0.0673 0.9407 -0.0220 0.037 Uiso 1 1 calc R
H31C H -0.0038 0.8749 -0.0760 0.037 Uiso 1 1 calc R
N1 N 0.45688(11) 1.00160(11) 0.39270(8) 0.0229(3) Uani 1 1 d .
N2 N 0.34975(11) 0.97174(9) 0.37603(7) 0.0170(2) Uani 1 1 d .
N3 N 0.19798(11) 1.08462(9) 0.15268(7) 0.0175(2) Uani 1 1 d .
N4 N 0.22207(11) 1.14992(9) 0.11062(7) 0.0175(2) Uani 1 1 d .
P1 P -0.02852(3) 0.87449(3) 0.301011(19) 0.01377(7) Uani 1 1 d .
P2 P 0.24136(3) 0.83997(3) 0.051029(19) 0.01454(7) Uani 1 1 d .
Pd1 Pd 0.150107(9) 0.912323(7) 0.290276(5) 0.01275(3) Uani 1 1 d .
Pd2 Pd 0.214259(9) 0.954762(7) 0.116290(5) 0.01311(3) Uani 1 1 d .
O1 O 0.14388(10) 0.89043(8) 0.18837(5) 0.0195(2) Uani 1 1 d .
H1 H 0.0989 0.8400 0.1716 0.023 Uiso 1 1 calc R

loop_
_atom_site_aniso_label
_atom_site_aniso_U_11
_atom_site_aniso_U_22
_atom_site_aniso_U_33
_atom_site_aniso_U_23
_atom_site_aniso_U_13
_atom_site_aniso_U_12
C7 0.0154(6) 0.0144(6) 0.0188(6) 0.0001(5) 0.0038(5) 0.0001(5)
C8 0.0186(7) 0.0228(8) 0.0240(7) 0.0003(6) 0.0076(6) -0.0026(6)
C9 0.0155(7) 0.0300(9) 0.0297(8) 0.0012(7) 0.0050(6) -0.0046(6)
C1 0.0159(6) 0.0125(6) 0.0145(6) -0.0002(5) 0.0019(5) 0.0014(5)
C2 0.0154(6) 0.0145(6) 0.0167(6) -0.0002(5) 0.0022(5) 0.0011(5)
C6 0.0166(6) 0.0141(6) 0.0146(6) -0.0004(5) 0.0023(5) 0.0002(5)
C3 0.0184(7) 0.0221(7) 0.0179(7) -0.0018(6) -0.0009(5) -0.0010(6)
C5 0.0219(7) 0.0199(7) 0.0137(6) 0.0000(5) 0.0045(5) -0.0003(6)
C4 0.0239(7) 0.0225(8) 0.0139(6) -0.0018(5) 0.0014(5) -0.0014(6)
C10 0.0167(6) 0.0216(7) 0.0144(6) 0.0003(5) 0.0040(5) -0.0024(5)
C11 0.0188(7) 0.0174(7) 0.0204(7) -0.0010(5) 0.0026(5) -0.0036(5)
C12 0.0310(9) 0.0266(9) 0.0216(8) -0.0069(6) 0.0031(7) -0.0070(7)
C13 0.0267(8) 0.0176(7) 0.0359(10) -0.0007(7) 0.0032(7) 0.0007(6)
C14 0.0245(8) 0.0235(8) 0.0284(8) 0.0011(6) 0.0062(7) -0.0099(6)
C15 0.0155(6) 0.0183(7) 0.0174(6) 0.0011(5) 0.0037(5) 0.0020(5)
C18 0.0230(7) 0.0250(8) 0.0181(7) 0.0049(6) 0.0039(6) 0.0041(6)
C17 0.0255(8) 0.0174(7) 0.0248(8) -0.0010(6) 0.0072(6) 0.0033(6)
C16 0.0163(7) 0.0291(9) 0.0288(8) 0.0028(7) 0.0054(6) 0.0041(6)
C27 0.0260(8) 0.0182(7) 0.0177(7) -0.0035(5) 0.0045(6) -0.0008(6)
C26 0.0315(8) 0.0165(7) 0.0232(8) -0.0053(6) 0.0032(6) -0.0006(6)
C25 0.0246(7) 0.0143(7) 0.0251(8) -0.0027(6) 0.0002(6) -0.0029(6)
C19 0.0146(6) 0.0170(6) 0.0162(6) 0.0025(5) 0.0029(5) -0.0017(5)
C20 0.0159(6) 0.0184(7) 0.0187(7) 0.0025(5) 0.0019(5) -0.0034(5)
C24 0.0150(6) 0.0220(7) 0.0173(6) 0.0022(5) 0.0037(5) -0.0015(5)
C21 0.0198(7) 0.0204(7) 0.0254(8) 0.0053(6) 0.0025(6) -0.0046(6)
C23 0.0194(7) 0.0303(9) 0.0200(7) 0.0041(6) 0.0072(6) -0.0030(6)
C22 0.0196(7) 0.0293(9) 0.0251(8) 0.0097(7) 0.0052(6) -0.0062(6)
C28 0.0194(7) 0.0226(7) 0.0186(7) -0.0005(6) 0.0087(5) 0.0008(6)
C33 0.0223(7) 0.0177(7) 0.0184(7) 0.0000(5) 0.0039(6) 0.0053(6)
C36 0.0317(9) 0.0171(7) 0.0226(8) 0.0039(6) 0.0069(6) 0.0024(6)
C35 0.0233(8) 0.0264(8) 0.0226(8) 0.0003(6) -0.0001(6) 0.0052(6)
C34 0.0304(9) 0.0228(8) 0.0268(8) -0.0022(6) 0.0078(7) 0.0107(7)
C29 0.0200(7) 0.0208(7) 0.0153(6) -0.0011(5) 0.0032(5) -0.0014(5)
C30 0.0192(7) 0.0340(9) 0.0216(7) 0.0010(7) 0.0036(6) -0.0046(7)
C32 0.0315(9) 0.0260(9) 0.0230(8) -0.0072(7) 0.0023(7) -0.0017(7)
C31 0.0232(8) 0.0273(8) 0.0216(8) 0.0039(6) -0.0015(6) 0.0013(6)
N1 0.0138(6) 0.0274(7) 0.0264(7) -0.0007(6) 0.0012(5) -0.0037(5)
N2 0.0128(5) 0.0182(6) 0.0195(6) -0.0003(5) 0.0015(4) -0.0014(4)
N3 0.0217(6) 0.0139(6) 0.0168(6) -0.0001(4) 0.0036(5) -0.0009(5)
N4 0.0192(6) 0.0139(6) 0.0188(6) 0.0008(4) 0.0022(5) -0.0033(5)
P1 0.01357(15) 0.01478(16) 0.01305(15) 0.00029(12) 0.00284(12) -0.00093(13)
P2 0.01622(16) 0.01454(16) 0.01361(16) 0.00000(13) 0.00474(13) 0.00125(13)
Pd1 0.01301(5) 0.01250(5) 0.01297(5) -0.00015(3) 0.00311(3) -0.00051(4)
Pd2 0.01464(5) 0.01240(5) 0.01279(5) 0.00035(4) 0.00389(4) -0.00009(4)
O1 0.0262(6) 0.0203(5) 0.0140(5) -0.0018(4) 0.0085(4) -0.0061(4)

loop_
_atom_type_symbol
_atom_type_description
_atom_type_scat_dispersion_real
_atom_type_scat_dispersion_imag
_atom_type_scat_source
C C 0.0033 0.0016 'International Tables Vol C Tables 4.2.6.8 and 6.1.1.4'
H H 0.0000 0.0000 'International Tables Vol C Tables 4.2.6.8 and 6.1.1.4'
N N 0.0061 0.0033 'International Tables Vol C Tables 4.2.6.8 and 6.1.1.4'
O O 0.0106 0.0060 'International Tables Vol C Tables 4.2.6.8 and 6.1.1.4'
P P 0.1023 0.0942 'International Tables Vol C Tables 4.2.6.8 and 6.1.1.4'
Pd Pd -0.9988 1.0072 'International Tables Vol C Tables 4.2.6.8 and 6.1.1.4'

loop_
_geom_angle_atom_site_label_1
_geom_angle_atom_site_label_2
_geom_angle_atom_site_label_3
_geom_angle
N2 C7 C8 103.60(13)
N2 C7 Pd1 111.79(11)
C8 C7 Pd1 144.61(12)
C7 C8 C9 106.11(15)
C7 C8 H8 126.9
C9 C8 H8 126.9
N1 C9 C8 112.55(15)
N1 C9 H9 123.7
C8 C9 H9 123.7
C6 C1 C2 117.87(13)
C6 C1 Pd1 125.87(11)
C2 C1 Pd1 116.10(11)
C3 C2 N2 124.65(14)
C3 C2 C1 123.05(15)
N2 C2 C1 112.28(13)
C1 C6 C5 119.90(14)
C1 C6 C10 118.17(13)
C5 C6 C10 121.79(14)
C2 C3 C4 117.69(14)
C2 C3 H3 121.2
C4 C3 H3 121.2
C4 C5 C6 120.40(15)
C4 C5 H5 119.8
C6 C5 H5 119.8
C3 C4 C5 121.04(15)
C3 C4 H4 119.5
C5 C4 H4 119.5
C6 C10 P1 109.34(10)
C6 C10 H10A 109.8
P1 C10 H10A 109.8
C6 C10 H10B 109.8
P1 C10 H10B 109.8
H10A C10 H10B 108.3
C14 C11 C12 109.05(14)
C14 C11 C13 108.63(14)
C12 C11 C13 108.67(15)
C14 C11 P1 114.58(12)
C12 C11 P1 110.67(12)
C13 C11 P1 105.01(11)
C11 C12 H12A 109.5
C11 C12 H12B 109.5
H12A C12 H12B 109.5
C11 C12 H12C 109.5
H12A C12 H12C 109.5
H12B C12 H12C 109.5
C11 C13 H13A 109.5
C11 C13 H13B 109.5
H13A C13 H13B 109.5
C11 C13 H13C 109.5
H13A C13 H13C 109.5
H13B C13 H13C 109.5
C11 C14 H14A 109.5
C11 C14 H14B 109.5
H14A C14 H14B 109.5
C11 C14 H14C 109.5
H14A C14 H14C 109.5
H14B C14 H14C 109.5
C16 C15 C18 109.87(13)
C16 C15 C17 109.32(14)
C18 C15 C17 107.86(14)
C16 C15 P1 115.09(11)
C18 C15 P1 109.06(11)
C17 C15 P1 105.34(11)
C15 C18 H18A 109.5
C15 C18 H18B 109.5
H18A C18 H18B 109.5
C15 C18 H18C 109.5
H18A C18 H18C 109.5
H18B C18 H18C 109.5
C15 C17 H17A 109.5
C15 C17 H17B 109.5
H17A C17 H17B 109.5
C15 C17 H17C 109.5
H17A C17 H17C 109.5
H17B C17 H17C 109.5
C15 C16 H16A 109.5
C15 C16 H16B 109.5
H16A C16 H16B 109.5
C15 C16 H16C 109.5
H16A C16 H16C 109.5
H16B C16 H16C 109.5
N3 C27 C26 110.30(15)
N3 C27 H27 124.9
C26 C27 H27 124.9
C25 C26 C27 105.46(15)
C25 C26 H26 127.3
C27 C26 H26 127.3
N4 C25 C26 107.53(15)
N4 C25 H25 126.2
C26 C25 H25 126.2
C24 C19 C20 118.25(14)
C24 C19 Pd2 126.12(12)
C20 C19 Pd2 115.59(11)
C21 C20 C19 122.54(16)
C21 C20 N4 122.72(15)
C19 C20 N4 114.74(13)
C19 C24 C23 120.04(15)
C19 C24 C28 116.51(14)
C23 C24 C28 123.44(15)
C22 C21 C20 117.94(16)
C22 C21 H21 121.0
C20 C21 H21 121.0
C22 C23 C24 119.95(16)
C22 C23 H23 120.0
C24 C23 H23 120.0
C21 C22 C23 121.27(16)
C21 C22 H22 119.4
C23 C22 H22 119.4
C24 C28 P2 107.41(11)
C24 C28 H28A 110.2
P2 C28 H28A 110.2
C24 C28 H28B 110.2
P2 C28 H28B 110.2
H28A C28 H28B 108.5
C36 C33 C34 109.84(14)
C36 C33 C35 108.99(14)
C34 C33 C35 109.04(14)
C36 C33 P2 110.14(11)
C34 C33 P2 113.11(12)
C35 C33 P2 105.57(11)
C33 C36 H36A 109.5
C33 C36 H36B 109.5
H36A C36 H36B 109.5
C33 C36 H36C 109.5
H36A C36 H36C 109.5
H36B C36 H36C 109.5
C33 C35 H35A 109.5
C33 C35 H35B 109.5
H35A C35 H35B 109.5
C33 C35 H35C 109.5
H35A C35 H35C 109.5
H35B C35 H35C 109.5
C33 C34 H34A 109.5
C33 C34 H34B 109.5
H34A C34 H34B 109.5
C33 C34 H34C 109.5
H34A C34 H34C 109.5
H34B C34 H34C 109.5
C32 C29 C31 109.28(14)
C32 C29 C30 109.59(14)
C31 C29 C30 107.67(14)
C32 C29 P2 114.08(12)
C31 C29 P2 106.11(11)
C30 C29 P2 109.88(11)
C29 C30 H30A 109.5
C29 C30 H30B 109.5
H30A C30 H30B 109.5
C29 C30 H30C 109.5
H30A C30 H30C 109.5
H30B C30 H30C 109.5
C29 C32 H32A 109.5
C29 C32 H32B 109.5
H32A C32 H32B 109.5
C29 C32 H32C 109.5
H32A C32 H32C 109.5
H32B C32 H32C 109.5
C29 C31 H31A 109.5
C29 C31 H31B 109.5
H31A C31 H31B 109.5
C29 C31 H31C 109.5
H31A C31 H31C 109.5
H31B C31 H31C 109.5
C9 N1 N2 102.55(13)
N1 N2 C7 115.18(13)
N1 N2 C2 125.63(13)
C7 N2 C2 119.15(13)
C27 N3 N4 106.10(13)
C27 N3 Pd2 141.07(12)
N4 N3 Pd2 111.98(10)
C25 N4 N3 110.61(14)
C25 N4 C20 132.94(14)
N3 N4 C20 116.45(13)
C10 P1 C11 103.46(7)
C10 P1 C15 105.19(7)
C11 P1 C15 111.98(7)
C10 P1 Pd1 103.28(5)
C11 P1 Pd1 119.82(5)
C15 P1 Pd1 111.29(5)
C28 P2 C33 105.22(8)
C28 P2 C29 105.63(7)
C33 P2 C29 113.58(8)
C28 P2 Pd2 104.51(5)
C33 P2 Pd2 115.26(5)
C29 P2 Pd2 111.50(5)
C1 Pd1 C7 80.55(6)
C1 Pd1 O1 175.00(5)
C7 Pd1 O1 95.06(5)
C1 Pd1 P1 82.56(4)
C7 Pd1 P1 162.91(5)
O1 Pd1 P1 101.93(3)
C19 Pd2 N3 80.52(6)
C19 Pd2 O1 175.01(6)
N3 Pd2 O1 94.69(5)
C19 Pd2 P2 82.36(5)
N3 Pd2 P2 162.49(4)
O1 Pd2 P2 102.32(3)
Pd2 O1 Pd1 134.28(6)
Pd2 O1 H1 112.9
Pd1 O1 H1 112.9

loop_
_geom_bond_atom_site_label_1
_geom_bond_atom_site_label_2
_geom_bond_distance
C7 N2 1.375(2)
C7 C8 1.384(2)
C7 Pd1 2.0477(15)
C8 C9 1.414(2)
C8 H8 0.9500
C9 N1 1.330(2)
C9 H9 0.9500
C1 C6 1.389(2)
C1 C2 1.414(2)
C1 Pd1 1.9816(15)
C2 C3 1.386(2)
C2 N2 1.397(2)
C6 C5 1.407(2)
C6 C10 1.516(2)
C3 C4 1.390(2)
C3 H3 0.9500
C5 C4 1.391(2)
C5 H5 0.9500
C4 H4 0.9500
C10 P1 1.8547(15)
C10 H10A 0.9900
C10 H10B 0.9900
C11 C14 1.534(2)
C11 C12 1.536(2)
C11 C13 1.537(2)
C11 P1 1.8749(16)
C12 H12A 0.9800
C12 H12B 0.9800
C12 H12C 0.9800
C13 H13A 0.9800
C13 H13B 0.9800
C13 H13C 0.9800
C14 H14A 0.9800
C14 H14B 0.9800
C14 H14C 0.9800
C15 C16 1.529(2)
C15 C18 1.534(2)
C15 C17 1.538(2)
C15 P1 1.8770(16)
C18 H18A 0.9800
C18 H18B 0.9800
C18 H18C 0.9800
C17 H17A 0.9800
C17 H17B 0.9800
C17 H17C 0.9800
C16 H16A 0.9800
C16 H16B 0.9800
C16 H16C 0.9800
C27 N3 1.329(2)
C27 C26 1.404(2)
C27 H27 0.9500
C26 C25 1.371(3)
C26 H26 0.9500
C25 N4 1.350(2)
C25 H25 0.9500
C19 C24 1.395(2)
C19 C20 1.402(2)
C19 Pd2 1.9619(15)
C20 C21 1.388(2)
C20 N4 1.417(2)
C24 C23 1.399(2)
C24 C28 1.509(2)
C21 C22 1.387(3)
C21 H21 0.9500
C23 C22 1.391(3)
C23 H23 0.9500
C22 H22 0.9500
C28 P2 1.8559(16)
C28 H28A 0.9900
C28 H28B 0.9900
C33 C36 1.532(2)
C33 C34 1.533(2)
C33 C35 1.541(2)
C33 P2 1.8624(16)
C36 H36A 0.9800
C36 H36B 0.9800
C36 H36C 0.9800
C35 H35A 0.9800
C35 H35B 0.9800
C35 H35C 0.9800
C34 H34A 0.9800
C34 H34B 0.9800
C34 H34C 0.9800
C29 C32 1.533(2)
C29 C31 1.536(2)
C29 C30 1.538(2)
C29 P2 1.8698(16)
C30 H30A 0.9800
C30 H30B 0.9800
C30 H30C 0.9800
C32 H32A 0.9800
C32 H32B 0.9800
C32 H32C 0.9800
C31 H31A 0.9800
C31 H31B 0.9800
C31 H31C 0.9800
N1 N2 1.3622(18)
N3 N4 1.3651(18)
N3 Pd2 2.0808(13)
P1 Pd1 2.3084(4)
P2 Pd2 2.2260(4)
Pd1 O1 2.1077(11)
Pd2 O1 2.0831(11)
O1 H1 0.9500
